data_2235642
loop_
_publ_author_name
'Almutairi, Maha S.'
'El-Emam, Ali A.'
'El-Brollosy, Nasser R.'
'Said-Abdelbaky, Mohammed'
'Garc\'ia-Granda, Santiago'

_publ_section_title
;
 <i>N</i>'-(Adamantan-2-ylidene)benzohydrazide
;
_journal_coeditor_code SU2467
_journal_issue 7
_journal_name_full 'Acta Crystallographica Section E'
_journal_page_first o2247
_journal_page_last o2248
_journal_paper_doi 10.1107/S1600536812028644
_journal_volume 68
_journal_year 2012
_chemical_formula_iupac 'C17 H20 N2 O1'
_chemical_formula_moiety 'C17 H20 N2 O1'
_chemical_formula_sum 'C17 H20 N2 O'
_chemical_formula_weight 268.35
_chemical_name_systematic
;
<i>N</i>'-(Adamantan-2-ylidene)benzohydrazide
;
_space_group_IT_number 61
_symmetry_cell_setting orthorhombic
_symmetry_space_group_name_Hall '-P 2ac 2ab'
_symmetry_space_group_name_H-M 'P b c a'
_atom_sites_solution_hydrogens geom
_atom_sites_solution_primary direct
_atom_sites_solution_secondary difmap
_audit_creation_method SHELXL-97
_cell_angle_alpha 90.00
_cell_angle_beta 90.00
_cell_angle_gamma 90.00
_cell_formula_units_Z 8
_cell_length_a 7.9698(3)
_cell_length_b 17.5466(8)
_cell_length_c 20.1350(8)
_cell_measurement_reflns_used 1578
_cell_measurement_temperature 120.10(10)
_cell_measurement_theta_max 70.3786
_cell_measurement_theta_min 3.3382
_cell_volume 2815.7(2)
_computing_cell_refinement 'CrysAlis CCD (Oxford Diffraction, 2010)'
_computing_data_collection 'CrysAlis CCD (Oxford Diffraction, 2010)'
_computing_data_reduction 'CrysAlis RED (Oxford Diffraction, 2010)'
_computing_molecular_graphics 'ORTEP-3 for Windows (Farrugia, 1997)'
_computing_publication_material 'publCIF (Westrip, 2010)'
_computing_structure_refinement 'SHELXL97 (Sheldrick, 2008)'
_computing_structure_solution 'SIR92 (Altomare <i>et al.</i>, 1994)'
_diffrn_ambient_temperature 120.10(10)
_diffrn_detector_area_resol_mean 10.2673
_diffrn_measured_fraction_theta_full 0.996
_diffrn_measured_fraction_theta_max 0.978
_diffrn_measurement_device_type 'Oxford Diffraction Xcalibur Ruby Gemini'
_diffrn_measurement_method '\w scans'
_diffrn_radiation_monochromator graphite
_diffrn_radiation_source 'Enhance (Cu) X-ray Source'
_diffrn_radiation_type CuK\a
_diffrn_radiation_wavelength 1.54184
_diffrn_reflns_av_R_equivalents 0.0521
_diffrn_reflns_av_sigmaI/netI 0.1779
_diffrn_reflns_limit_h_max 9
_diffrn_reflns_limit_h_min -6
_diffrn_reflns_limit_k_max 20
_diffrn_reflns_limit_k_min -21
_diffrn_reflns_limit_l_max 20
_diffrn_reflns_limit_l_min -24
_diffrn_reflns_number 7280
_diffrn_reflns_theta_full 67.50
_diffrn_reflns_theta_max 70.3786
_diffrn_reflns_theta_min 3.3382
_exptl_absorpt_coefficient_mu 0.624
_exptl_absorpt_correction_T_max 0.988
_exptl_absorpt_correction_T_min 0.942
_exptl_absorpt_correction_type multi-scan
_exptl_absorpt_process_details
;
(CrysAlis RED; Oxford Diffraction, 2010)
;
_exptl_crystal_colour colourless
_exptl_crystal_density_diffrn 1.266
_exptl_crystal_density_method 'not measured'
_exptl_crystal_description prism
_exptl_crystal_F_000 1152
_exptl_crystal_size_max 0.26
_exptl_crystal_size_mid 0.08
_exptl_crystal_size_min 0.02
_refine_diff_density_max 0.170
_refine_diff_density_min -0.233
_refine_ls_extinction_method none
_refine_ls_goodness_of_fit_ref 1.025
_refine_ls_hydrogen_treatment mixed
_refine_ls_matrix_type full
_refine_ls_number_parameters 185
_refine_ls_number_reflns 2634
_refine_ls_number_restraints 0
_refine_ls_restrained_S_all 1.025
_refine_ls_R_factor_all 0.0792
_refine_ls_R_factor_gt 0.0505
_refine_ls_shift/su_max 0.000
_refine_ls_shift/su_mean 0.000
_refine_ls_structure_factor_coef Fsqd
_refine_ls_weighting_details 'calc w=1/[\s^2^(Fo^2^)+(0.0662P)^2^+0.0000P] where P=(Fo^2^+2Fc^2^)/3'
_refine_ls_weighting_scheme calc
_refine_ls_wR_factor_gt 0.1207
_refine_ls_wR_factor_ref 0.1388
_reflns_number_gt 1859
_reflns_number_total 2634
_reflns_threshold_expression I>2sigma(I)
_cod_data_source_file su2467.cif
_cod_data_source_block I
_cod_original_formula_sum 'C17 H20 N2 O1'
_cod_database_code 2235642
_cod_database_fobs_code 2235642

loop_
_symmetry_equiv_pos_site_id
_symmetry_equiv_pos_as_xyz
1 x,y,z
2 1/2-x,-y,1/2+z
3 1/2+x,1/2-y,-z
4 -x,1/2+y,1/2-z
5 -x,-y,-z
6 1/2+x,y,1/2-z
7 1/2-x,1/2+y,z
8 x,1/2-y,1/2+z

loop_
_atom_site_aniso_label
_atom_site_aniso_U_11
_atom_site_aniso_U_22
_atom_site_aniso_U_33
_atom_site_aniso_U_12
_atom_site_aniso_U_13
_atom_site_aniso_U_23
O1 0.0275(7) 0.0321(9) 0.0339(8) 0.0024(7) -0.0040(6) -0.0082(7)
N1 0.0219(8) 0.0216(9) 0.0270(9) 0.0025(7) 0.0013(7) -0.0049(8)
N2 0.0230(8) 0.0205(9) 0.0235(8) 0.0016(7) 0.0015(7) -0.0002(7)
C1 0.0276(10) 0.0218(11) 0.0244(10) 0.0000(9) 0.0005(8) 0.0009(9)
C2 0.0280(10) 0.0190(10) 0.0277(11) -0.0026(8) 0.0062(9) -0.0018(9)
C3 0.0274(10) 0.0225(11) 0.0381(12) -0.0009(9) 0.0020(9) -0.0011(10)
C4 0.0292(11) 0.0298(13) 0.0522(15) 0.0041(10) 0.0051(10) -0.0029(12)
C5 0.0431(13) 0.0270(12) 0.0501(15) 0.0032(10) 0.0223(12) -0.0052(12)
C6 0.0528(14) 0.0248(12) 0.0330(12) -0.0033(11) 0.0161(12) -0.0025(10)
C7 0.0374(11) 0.0214(11) 0.0290(11) -0.0013(9) 0.0022(9) -0.0010(9)
C8 0.0242(9) 0.0199(10) 0.0220(10) -0.0005(8) -0.0001(8) 0.0015(9)
C9 0.0245(9) 0.0289(12) 0.0259(10) 0.0035(9) -0.0012(9) -0.0065(9)
C10 0.0388(11) 0.0284(13) 0.0257(11) 0.0050(10) -0.0087(10) -0.0007(10)
C11 0.0299(10) 0.0342(13) 0.0298(11) -0.0096(10) 0.0010(9) -0.0049(10)
C12 0.0380(11) 0.0288(12) 0.0220(10) 0.0016(10) 0.0010(9) 0.0008(9)
C13 0.0250(9) 0.0219(11) 0.0242(10) 0.0016(8) 0.0003(8) -0.0014(9)
C14 0.0307(10) 0.0270(12) 0.0296(11) -0.0017(9) 0.0070(9) -0.0039(10)
C15 0.0371(11) 0.0235(12) 0.0282(11) 0.0032(9) -0.0021(9) 0.0002(9)
C16 0.0359(11) 0.0222(11) 0.0284(11) -0.0055(10) -0.0006(9) -0.0017(9)
C17 0.0313(10) 0.0276(12) 0.0248(10) 0.0014(9) -0.0031(9) -0.0060(9)

loop_
_atom_site_type_symbol
_atom_site_label
_atom_site_fract_x
_atom_site_fract_y
_atom_site_fract_z
_atom_site_U_iso_or_equiv
_atom_site_thermal_displace_type
_atom_site_calc_flag
_atom_site_refinement_flags
_atom_site_occupancy
O O1 0.41632(17) 0.06584(9) 0.16083(8) 0.0312(5) Uani d . 1.000
N N1 0.6033(2) 0.11608(10) 0.23403(9) 0.0235(5) Uani d . 1.000
N N2 0.4774(2) 0.16129(10) 0.26108(9) 0.0223(5) Uani d . 1.000
C C1 0.5611(2) 0.07181(12) 0.18124(10) 0.0246(6) Uani d . 1.000
C C2 0.7017(2) 0.02971(12) 0.14858(10) 0.0249(6) Uani d . 1.000
C C3 0.8416(3) 0.00356(13) 0.18307(12) 0.0293(6) Uani d . 1.000
C C4 0.9655(3) -0.03725(14) 0.14965(14) 0.0371(8) Uani d . 1.000
C C5 0.9494(3) -0.05134(15) 0.08214(14) 0.0401(8) Uani d . 1.000
C C6 0.8098(3) -0.02579(14) 0.04800(12) 0.0369(7) Uani d . 1.000
C C7 0.6858(3) 0.01433(13) 0.08093(11) 0.0293(6) Uani d . 1.000
C C8 0.5128(2) 0.20447(12) 0.31045(10) 0.0220(6) Uani d . 1.000
C C9 0.6735(3) 0.21136(13) 0.34927(10) 0.0264(6) Uani d . 1.000
C C10 0.6324(3) 0.18818(14) 0.42134(11) 0.0310(7) Uani d . 1.000
C C11 0.7330(3) 0.29468(14) 0.34814(11) 0.0313(7) Uani d . 1.000
C C12 0.4986(3) 0.24128(14) 0.45032(11) 0.0296(6) Uani d . 1.000
C C13 0.3753(2) 0.25512(12) 0.33641(10) 0.0237(6) Uani d . 1.000
C C14 0.3378(3) 0.23380(14) 0.40906(11) 0.0291(6) Uani d . 1.000
C C15 0.4369(3) 0.33837(13) 0.33421(11) 0.0296(7) Uani d . 1.000
C C16 0.5968(3) 0.34691(13) 0.37629(11) 0.0288(6) Uani d . 1.000
C C17 0.5592(3) 0.32391(14) 0.44831(10) 0.0279(6) Uani d . 1.000
H H1N 0.716(3) 0.1276(15) 0.2457(12) 0.028(6) Uiso d . 1.000
H H3 0.85230 0.01330 0.22830 0.0350 Uiso c R 1.000
H H4 1.05900 -0.05500 0.17260 0.0440 Uiso c R 1.000
H H5 1.03280 -0.07810 0.05980 0.0480 Uiso c R 1.000
H H6 0.79920 -0.03560 0.00280 0.0440 Uiso c R 1.000
H H7 0.59160 0.03110 0.05790 0.0350 Uiso c R 1.000
H H9 0.75980 0.17780 0.33070 0.0320 Uiso c R 1.000
H H10A 0.59200 0.13600 0.42220 0.0370 Uiso c R 1.000
H H10B 0.73330 0.19080 0.44820 0.0370 Uiso c R 1.000
H H11A 0.83450 0.29970 0.37440 0.0380 Uiso c R 1.000
H H11B 0.75850 0.30960 0.30290 0.0380 Uiso c R 1.000
H H12 0.47540 0.22670 0.49640 0.0360 Uiso c R 1.000
H H13 0.27400 0.24930 0.30930 0.0280 Uiso c R 1.000
H H14A 0.25190 0.26730 0.42680 0.0350 Uiso c R 1.000
H H14B 0.29650 0.18190 0.41130 0.0350 Uiso c R 1.000
H H15A 0.46020 0.35290 0.28870 0.0360 Uiso c R 1.000
H H15B 0.35010 0.37190 0.35130 0.0360 Uiso c R 1.000
H H16 0.63530 0.39990 0.37500 0.0350 Uiso c R 1.000
H H17A 0.65970 0.32930 0.47510 0.0330 Uiso c R 1.000
H H17B 0.47350 0.35710 0.46660 0.0330 Uiso c R 1.000

loop_
_atom_type_symbol
_atom_type_description
_atom_type_scat_dispersion_real
_atom_type_scat_dispersion_imag
_atom_type_scat_source
C C 0.0181 0.0091 'International Tables Vol C Tables 4.2.6.8 and 6.1.1.4'
H H 0.0000 0.0000 'International Tables Vol C Tables 4.2.6.8 and 6.1.1.4'
N N 0.0311 0.0180 'International Tables Vol C Tables 4.2.6.8 and 6.1.1.4'
O O 0.0492 0.0322 'International Tables Vol C Tables 4.2.6.8 and 6.1.1.4'

loop_
_geom_angle_atom_site_label_1
_geom_angle_atom_site_label_2
_geom_angle_atom_site_label_3
_geom_angle
_geom_angle_publ_flag
N2 N1 C1 117.00(15) no
N1 N2 C8 118.84(16) no
N2 N1 H1N 117.7(15) no
C1 N1 H1N 123.3(15) no
N1 C1 C2 116.18(15) no
O1 C1 C2 120.97(18) no
O1 C1 N1 122.86(18) no
C1 C2 C7 117.22(17) no
C3 C2 C7 119.77(19) no
C1 C2 C3 122.97(19) no
C2 C3 C4 119.8(2) no
C3 C4 C5 120.0(2) no
C4 C5 C6 120.3(2) no
C5 C6 C7 120.1(2) no
C2 C7 C6 120.1(2) no
N2 C8 C13 117.29(16) no
N2 C8 C9 129.62(18) no
C9 C8 C13 113.07(17) no
C8 C9 C11 109.34(18) no
C8 C9 C10 106.66(18) no
C10 C9 C11 109.29(18) no
C9 C10 C12 110.24(19) no
C9 C11 C16 110.21(19) no
C10 C12 C17 110.30(19) no
C10 C12 C14 108.88(19) no
C14 C12 C17 109.33(19) no
C8 C13 C15 108.53(15) no
C8 C13 C14 109.15(17) no
C14 C13 C15 108.63(17) no
C12 C14 C13 109.39(18) no
C13 C15 C16 109.90(18) no
C11 C16 C15 109.00(18) no
C11 C16 C17 109.34(19) no
C15 C16 C17 109.46(19) no
C12 C17 C16 109.64(18) no
C2 C3 H3 120.00 no
C4 C3 H3 120.00 no
C3 C4 H4 120.00 no
C5 C4 H4 120.00 no
C4 C5 H5 120.00 no
C6 C5 H5 120.00 no
C5 C6 H6 120.00 no
C7 C6 H6 120.00 no
C2 C7 H7 120.00 no
C6 C7 H7 120.00 no
C8 C9 H9 111.00 no
C10 C9 H9 110.00 no
C11 C9 H9 110.00 no
C9 C10 H10A 110.00 no
C9 C10 H10B 110.00 no
C12 C10 H10A 110.00 no
C12 C10 H10B 110.00 no
H10A C10 H10B 108.00 no
C9 C11 H11A 110.00 no
C9 C11 H11B 110.00 no
C16 C11 H11A 110.00 no
C16 C11 H11B 110.00 no
H11A C11 H11B 108.00 no
C10 C12 H12 109.00 no
C14 C12 H12 109.00 no
C17 C12 H12 109.00 no
C8 C13 H13 110.00 no
C14 C13 H13 110.00 no
C15 C13 H13 110.00 no
C12 C14 H14A 110.00 no
C12 C14 H14B 110.00 no
C13 C14 H14A 110.00 no
C13 C14 H14B 110.00 no
H14A C14 H14B 108.00 no
C13 C15 H15A 110.00 no
C13 C15 H15B 110.00 no
C16 C15 H15A 110.00 no
C16 C15 H15B 110.00 no
H15A C15 H15B 108.00 no
C11 C16 H16 110.00 no
C15 C16 H16 110.00 no
C17 C16 H16 110.00 no
C12 C17 H17A 110.00 no
C12 C17 H17B 110.00 no
C16 C17 H17A 110.00 no
C16 C17 H17B 110.00 no
H17A C17 H17B 108.00 no

loop_
_geom_bond_atom_site_label_1
_geom_bond_atom_site_label_2
_geom_bond_distance
_geom_bond_publ_flag
O1 C1 1.229(2) no
N1 N2 1.390(2) no
N1 C1 1.359(3) no
N2 C8 1.281(3) no
N1 H1N 0.95(2) no
C1 C2 1.495(3) no
C2 C7 1.394(3) no
C2 C3 1.391(3) no
C3 C4 1.393(3) no
C4 C5 1.388(4) no
C5 C6 1.383(3) no
C6 C7 1.383(3) no
C8 C9 1.505(3) no
C8 C13 1.505(3) no
C9 C11 1.537(3) no
C9 C10 1.542(3) no
C10 C12 1.532(3) no
C11 C16 1.530(3) no
C12 C17 1.529(3) no
C12 C14 1.533(3) no
C13 C14 1.539(3) no
C13 C15 1.542(3) no
C15 C16 1.538(3) no
C16 C17 1.535(3) no
C3 H3 0.9300 no
C4 H4 0.9300 no
C5 H5 0.9300 no
C6 H6 0.9300 no
C7 H7 0.9300 no
C9 H9 0.9800 no
C10 H10A 0.9700 no
C10 H10B 0.9700 no
C11 H11A 0.9700 no
C11 H11B 0.9700 no
C12 H12 0.9800 no
C13 H13 0.9800 no
C14 H14A 0.9700 no
C14 H14B 0.9700 no
C15 H15A 0.9700 no
C15 H15B 0.9700 no
C16 H16 0.9800 no
C17 H17A 0.9700 no
C17 H17B 0.9700 no

loop_
_geom_hbond_atom_site_label_D
_geom_hbond_atom_site_label_H
_geom_hbond_atom_site_label_A
_geom_hbond_site_symmetry_A
_geom_hbond_distance_DH
_geom_hbond_distance_HA
_geom_hbond_distance_DA
_geom_hbond_angle_DHA
_geom_hbond_publ_flag
N1 H1N N2 6_555 0.95(2) 2.17(2) 3.087(2) 162(2) yes
C3 H3 O1 6_555 0.93 2.47 3.381(3) 167 yes
C9 H9 O1 6_555 0.98 2.33 3.210(3) 149 yes
C9 H9 N2 6_555 0.98 2.55 3.402(3) 145 yes
C15 H15A Cg1 4_655 0.97 2.57 3.519(3) 164 yes

loop_
_geom_torsion_atom_site_label_1
_geom_torsion_atom_site_label_2
_geom_torsion_atom_site_label_3
_geom_torsion_atom_site_label_4
_geom_torsion
_geom_torsion_publ_flag
C1 N1 N2 C8 -179.23(19) no
N2 N1 C1 O1 -6.1(3) no
N2 N1 C1 C2 174.01(17) no
N1 N2 C8 C9 -4.7(3) no
N1 N2 C8 C13 177.34(17) no
O1 C1 C2 C3 -148.1(2) no
O1 C1 C2 C7 29.5(3) no
N1 C1 C2 C3 31.7(3) no
N1 C1 C2 C7 -150.6(2) no
C1 C2 C3 C4 178.1(2) no
C7 C2 C3 C4 0.5(3) no
C1 C2 C7 C6 -178.7(2) no
C3 C2 C7 C6 -1.0(3) no
C2 C3 C4 C5 0.3(4) no
C3 C4 C5 C6 -0.8(4) no
C4 C5 C6 C7 0.3(4) no
C5 C6 C7 C2 0.5(4) no
N2 C8 C9 C10 -117.8(2) no
N2 C8 C9 C11 124.1(2) no
C13 C8 C9 C10 60.2(2) no
C13 C8 C9 C11 -57.9(2) no
N2 C8 C13 C14 118.5(2) no
N2 C8 C13 C15 -123.3(2) no
C9 C8 C13 C14 -59.8(2) no
C9 C8 C13 C15 58.4(2) no
C8 C9 C10 C12 -60.3(2) no
C11 C9 C10 C12 57.8(2) no
C8 C9 C11 C16 57.4(2) no
C10 C9 C11 C16 -59.1(2) no
C9 C10 C12 C14 61.6(2) no
C9 C10 C12 C17 -58.3(2) no
C9 C11 C16 C15 -59.3(2) no
C9 C11 C16 C17 60.3(2) no
C10 C12 C14 C13 -59.2(2) no
C17 C12 C14 C13 61.3(2) no
C10 C12 C17 C16 59.2(2) no
C14 C12 C17 C16 -60.5(2) no
C8 C13 C14 C12 57.5(2) no
C15 C13 C14 C12 -60.7(2) no
C8 C13 C15 C16 -58.7(2) no
C14 C13 C15 C16 59.8(2) no
C13 C15 C16 C11 60.2(2) no
C13 C15 C16 C17 -59.4(2) no
C11 C16 C17 C12 -59.9(2) no
C15 C16 C17 C12 59.4(2) no

loop_
_cod_related_entry_id
_cod_related_entry_database
_cod_related_entry_code
1 ChemSpider 3341984
